data_7221069
loop_
_publ_author_name
'Matijasic, A.'
'Patarin, J.'
'Paillaud, J.L.'

_publ_section_title
;
 Synthesis, characterisation and structure determination of Mu-15: anew
 fluorogallophosphate with fluoride as a specific template of the D4R
 units
;
_journal_name_full 'Journal of Materials Chemistry'
_journal_page_first 1345
_journal_page_last 1351
_journal_volume 10
_journal_year 2000
_chemical_formula_sum 'C28 H82 F6 Ga16 N8 O66 P16'
_chemical_name_systematic
;
(Ga16 P16 O60 (O H)2 F6 O4) (H2 ((C H3)2 N) (C H2)3 (N (C H3)2))4
;
_space_group_IT_number 33
_symmetry_space_group_name_Hall 'P 2c -2n'
_symmetry_space_group_name_H-M 'P n a 21'
_cell_angle_alpha 90
_cell_angle_beta 90
_cell_angle_gamma 90
_cell_formula_units_Z 1
_cell_length_a 16.5779
_cell_length_b 9.8223
_cell_length_c 13.8562
_cell_volume 2256.248
_citation_journal_id_ASTM JMACEP
_cod_data_source_file Matijasic_JMACEP_2000_1539.cif
_cod_data_source_block C28H82F6Ga16N8O66P16
_cod_database_code 7221069

loop_
_symmetry_equiv_pos_as_xyz
x,y,z
-x,-y,z+1/2
-x+1/2,y+1/2,z+1/2
x+1/2,-y+1/2,z

loop_
_atom_site_label
_atom_site_type_symbol
_atom_site_fract_x
_atom_site_fract_y
_atom_site_fract_z
_atom_site_occupancy
_atom_site_U_iso_or_equiv
C4 C 0.4496 0.8402 0.6202 1 0.0
O8 O-2 0.1939 -0.0035 0.8351 1 0.0
O15 O-2 0.2533 0.271 -0.0572 1 0.0
O4 O-2 0.1529 0.4124 0.6478 1 0.0
P4 P+5 0.215 0.4042 -0.0816 1 0.0
O9 O-2 -0.0878 0.1932 0.7751 1 0.0
O12 O-2 0.373 0.1287 0.6563 1 0.0
O7 O-2 0.7711 0.0144 0.8527 1 0.0
Ga3 Ga+3 0.8383 0.0569 0.751 1 0.0
O5 O-2 0.872 0.4186 0.8309 1 0.0
Ga2 Ga+3 0.1069 0.3229 0.7495 1 0.0
C6 C 0.5594 0.2375 0.4206 1 0.0
O16 O-2 0.0836 -0.0999 0.7418 1 0.0
C3 C 0.4457 0.3964 0.4621 1 0.0
C2 C 0.5024 0.5088 0.4864 1 0.0
C5 C 0.5727 0.7926 0.5211 1 0.0
O10 O-2 0.1355 0.3814 0.8686 1 0.0
Ga4 Ga+3 0.2712 0.1065 0.6067 1 0.0
Ga1 Ga+3 0.2734 0.1054 0.8856 1 0.0
O3 O-2 0.0038 0.3895 0.7477 1 0.0
O2 O-2 0.0901 0.1454 0.7595 1 0.0
P1 P+5 0.1386 0.0138 0.7481 1 0.0
O13 O-2 0.2984 0.4558 0.6275 1 0.0
F2 F-1 -0.0928 -0.0903 0.7671 0.5 0.0
O1 O-2 0.235 0.2607 0.5433 1 0.0
O14 O-2 0.2989 -0.017 0.5097 1 0.0
N2 N 0.4773 0.2905 0.395 1 0.0
P2 P+5 -0.0847 0.3432 0.7528 1 0.0
O6 O-2 0.2035 0.497 0.4924 1 0.0
O17 O-2 -0.0928 -0.0903 0.7671 0.5 0.0
C1 C 0.4554 0.6347 0.5179 1 0.0
N1 N 0.5034 0.7325 0.5755 1 0.0
F1 F-1 0.248 0.2459 0.7405 1 0.0
O11 O-2 0.1883 0.02 0.6584 1 0.0
C7 C 0.4182 0.1759 0.3845 1 0.0
P3 P+5 0.2224 0.4063 0.5781 1 0.0
